data_4088501
loop_
_publ_author_name
'Harisomayajula, N. V. Satyachand'
'Chen, Han-Gung'
'Kuo, Ting-Shen'
'Tsai, Yi-Chou'

_publ_section_title
;
 Reductive Cleavage of Acyl Halides to Carboxylato Alkylidyne Complexes
 from Their Reactions with the Quintuply Bonded Dimolybdenum Amidinate
;
_journal_issue 10
_journal_name_full Organometallics
_journal_page_first 1534
_journal_paper_doi 10.1021/acs.organomet.6b00132
_journal_volume 35
_journal_year 2016
_chemical_formula_moiety 'C68 H90 Br Cl Mo2 N4 O3'
_chemical_formula_sum 'C68 H90 Br Cl Mo2 N4 O3'
_chemical_formula_weight 1318.68
_space_group_IT_number 2
_space_group_name_Hall '-P 1'
_space_group_name_H-M_alt 'P -1'
_symmetry_cell_setting triclinic
_symmetry_space_group_name_H-M 'P -1'
_atom_sites_solution_hydrogens geom
_atom_sites_solution_primary direct
_atom_sites_solution_secondary difmap
_audit_creation_method SHELXL-97
_cell_angle_alpha 83.858(8)
_cell_angle_beta 80.605(7)
_cell_angle_gamma 82.704(11)
_cell_formula_units_Z 2
_cell_length_a 12.920(6)
_cell_length_b 13.905(6)
_cell_length_c 20.310(10)
_cell_measurement_reflns_used 2546
_cell_measurement_temperature 200(2)
_cell_measurement_theta_max 20.62
_cell_measurement_theta_min 2.46
_cell_volume 3557(3)
_computing_molecular_graphics 'Ortep-3 for Windows (Farrugia, 1997)'
_computing_publication_material 'WinGX publication routines (Farrugia, 1999)'
_computing_structure_refinement 'SHELXL-97 (Sheldrick, 1997)'
_computing_structure_solution 'SHELXS-86 (Sheldrick, 1986)'
_diffrn_ambient_temperature 200(2)
_diffrn_measured_fraction_theta_full 0.987
_diffrn_measured_fraction_theta_max 0.987
_diffrn_measurement_device_type 'Bruker APEX2'
_diffrn_radiation_monochromator graphite
_diffrn_radiation_source 'fine-focus sealed tube'
_diffrn_radiation_type MoK\a
_diffrn_radiation_wavelength 0.71073
_diffrn_reflns_av_R_equivalents 0.0773
_diffrn_reflns_av_sigmaI/netI 0.1620
_diffrn_reflns_limit_h_max 15
_diffrn_reflns_limit_h_min -11
_diffrn_reflns_limit_k_max 16
_diffrn_reflns_limit_k_min -14
_diffrn_reflns_limit_l_max 24
_diffrn_reflns_limit_l_min -24
_diffrn_reflns_number 29458
_diffrn_reflns_theta_full 25.13
_diffrn_reflns_theta_max 25.13
_diffrn_reflns_theta_min 1.02
_exptl_absorpt_coefficient_mu 0.995
_exptl_absorpt_correction_T_max 0.9519
_exptl_absorpt_correction_T_min 0.7962
_exptl_absorpt_correction_type multi-scan
_exptl_crystal_colour purple(dark)
_exptl_crystal_density_diffrn 1.231
_exptl_crystal_density_method 'not measured'
_exptl_crystal_description prism
_exptl_crystal_F_000 1372
_exptl_crystal_size_max 0.24
_exptl_crystal_size_mid 0.20
_exptl_crystal_size_min 0.05
_refine_diff_density_max 0.669
_refine_diff_density_min -1.466
_refine_diff_density_rms 0.214
_refine_ls_extinction_method none
_refine_ls_goodness_of_fit_ref 0.955
_refine_ls_hydrogen_treatment constr
_refine_ls_matrix_type full
_refine_ls_number_parameters 676
_refine_ls_number_reflns 12546
_refine_ls_number_restraints 0
_refine_ls_restrained_S_all 0.955
_refine_ls_R_factor_all 0.1344
_refine_ls_R_factor_gt 0.0729
_refine_ls_shift/su_max 0.050
_refine_ls_shift/su_mean 0.011
_refine_ls_structure_factor_coef Fsqd
_refine_ls_weighting_details 'calc w=1/[\s^2^(Fo^2^)+(0.1058P)^2^+0.0000P] where P=(Fo^2^+2Fc^2^)/3'
_refine_ls_weighting_scheme calc
_refine_ls_wR_factor_gt 0.2007
_refine_ls_wR_factor_ref 0.2234
_reflns_number_gt 6008
_reflns_number_total 12546
_reflns_threshold_expression >2sigma(I)
_cod_data_source_file om6b00132_si_003.cif
_cod_data_source_block compound_22
_cod_database_code 4088501

loop_
_symmetry_equiv_pos_as_xyz
'x, y, z'
'-x, -y, -z'

loop_
_atom_site_label
_atom_site_type_symbol
_atom_site_fract_x
_atom_site_fract_y
_atom_site_fract_z
_atom_site_U_iso_or_equiv
_atom_site_adp_type
_atom_site_occupancy
_atom_site_symmetry_multiplicity
_atom_site_calc_flag
_atom_site_refinement_flags
_atom_site_disorder_assembly
_atom_site_disorder_group
Br1 Br 0.25266(13) 0.21530(12) 0.31731(9) 0.0342(8) Uani 0.50 1 d P A 1
Cl1 Cl 0.0016(14) 0.4990(13) 0.3308(9) 0.115(5) Uani 0.50 1 d P A 1
Cl1' Cl 0.2499 0.2113 0.3203 0.115(5) Uani 0.50 1 d P A 2
Br1' Br 0.0057(3) 0.4986(3) 0.3309(2) 0.0387(8) Uani 0.50 1 d P A 2
C1 C 0.3012(6) 0.2264(5) 0.1055(4) 0.034(2) Uani 1 1 d . . .
C2 C 0.4042(7) 0.1777(6) 0.1133(5) 0.043(2) Uani 1 1 d . . .
C3 C 0.4584(7) 0.1787(7) 0.1723(5) 0.049(2) Uani 1 1 d . . .
H3 H 0.4096 0.2170 0.2060 0.059 Uiso 1 1 calc R . .
C4 C 0.4872(8) 0.0776(8) 0.2061(6) 0.078(3) Uani 1 1 d . . .
H4A H 0.5200 0.0836 0.2455 0.117 Uiso 1 1 calc R . .
H4B H 0.5370 0.0393 0.1745 0.117 Uiso 1 1 calc R . .
H4C H 0.4233 0.0449 0.2199 0.117 Uiso 1 1 calc R . .
C5 C 0.5589(8) 0.2311(8) 0.1512(5) 0.076(3) Uani 1 1 d . . .
H5A H 0.5939 0.2326 0.1903 0.114 Uiso 1 1 calc R . .
H5B H 0.5394 0.2978 0.1328 0.114 Uiso 1 1 calc R . .
H5C H 0.6071 0.1960 0.1170 0.114 Uiso 1 1 calc R . .
C6 C 0.4579(7) 0.1283(6) 0.0592(5) 0.050(3) Uani 1 1 d . . .
H6 H 0.5270 0.0964 0.0615 0.060 Uiso 1 1 calc R . .
C7 C 0.4128(8) 0.1249(7) 0.0027(5) 0.058(3) Uani 1 1 d . . .
H7 H 0.4507 0.0889 -0.0325 0.070 Uiso 1 1 calc R . .
C8 C 0.3136(7) 0.1726(7) -0.0044(5) 0.052(3) Uani 1 1 d . . .
H8 H 0.2838 0.1691 -0.0437 0.062 Uiso 1 1 calc R . .
C9 C 0.2587(7) 0.2252(6) 0.0471(4) 0.037(2) Uani 1 1 d . . .
C10 C 0.1583(7) 0.2852(7) 0.0342(5) 0.049(2) Uani 1 1 d . . .
H10 H 0.1204 0.3073 0.0779 0.059 Uiso 1 1 calc R . .
C11 C 0.0855(7) 0.2298(7) 0.0055(5) 0.062(3) Uani 1 1 d . . .
H11A H 0.0697 0.1720 0.0357 0.093 Uiso 1 1 calc R . .
H11B H 0.1197 0.2099 -0.0384 0.093 Uiso 1 1 calc R . .
H11C H 0.0197 0.2717 0.0005 0.093 Uiso 1 1 calc R . .
C12 C 0.1835(8) 0.3761(7) -0.0129(5) 0.070(3) Uani 1 1 d . . .
H12A H 0.2299 0.4123 0.0063 0.104 Uiso 1 1 calc R . .
H12B H 0.1178 0.4177 -0.0186 0.104 Uiso 1 1 calc R . .
H12C H 0.2189 0.3564 -0.0567 0.104 Uiso 1 1 calc R . .
C13 C 0.2610(6) 0.3596(6) 0.1717(4) 0.035(2) Uani 1 1 d . A .
H13 H 0.3125 0.3895 0.1401 0.043 Uiso 1 1 calc R . .
C14 C 0.2378(6) 0.5078(6) 0.2249(4) 0.038(2) Uani 1 1 d . A .
C15 C 0.3195(7) 0.5200(6) 0.2610(5) 0.046(2) Uani 1 1 d . . .
C16 C 0.3863(7) 0.4358(7) 0.2932(6) 0.061(3) Uani 1 1 d . . .
H16 H 0.3585 0.3743 0.2863 0.074 Uiso 1 1 calc R . .
C17 C 0.5034(9) 0.4301(10) 0.2592(7) 0.118(5) Uani 1 1 d . . .
H17A H 0.5071 0.4271 0.2109 0.177 Uiso 1 1 calc R . .
H17B H 0.5430 0.3716 0.2780 0.177 Uiso 1 1 calc R . .
H17C H 0.5340 0.4879 0.2673 0.177 Uiso 1 1 calc R . .
C18 C 0.3829(12) 0.4389(11) 0.3677(6) 0.136(6) Uani 1 1 d . . .
H18A H 0.4266 0.3820 0.3851 0.204 Uiso 1 1 calc R . .
H18B H 0.3099 0.4382 0.3903 0.204 Uiso 1 1 calc R . .
H18C H 0.4101 0.4984 0.3761 0.204 Uiso 1 1 calc R . .
C19 C 0.3402(7) 0.6157(7) 0.2651(5) 0.052(3) Uani 1 1 d . . .
H19 H 0.3935 0.6263 0.2898 0.063 Uiso 1 1 calc R . .
C20 C 0.2862(8) 0.6937(8) 0.2348(5) 0.063(3) Uani 1 1 d . . .
H20 H 0.3027 0.7576 0.2377 0.075 Uiso 1 1 calc R . .
C21 C 0.2069(7) 0.6796(6) 0.1996(5) 0.046(2) Uani 1 1 d . . .
H21 H 0.1688 0.7341 0.1787 0.055 Uiso 1 1 calc R . .
C22 C 0.1827(7) 0.5877(7) 0.1947(5) 0.047(2) Uani 1 1 d . . .
C23 C 0.0972(8) 0.5744(7) 0.1530(5) 0.056(3) Uani 1 1 d . . .
H23 H 0.0775 0.5066 0.1639 0.068 Uiso 1 1 calc R . .
C24 C 0.1433(9) 0.5865(8) 0.0783(5) 0.080(4) Uani 1 1 d . . .
H24A H 0.2057 0.5391 0.0693 0.120 Uiso 1 1 calc R . .
H24B H 0.1635 0.6525 0.0667 0.120 Uiso 1 1 calc R . .
H24C H 0.0902 0.5757 0.0513 0.120 Uiso 1 1 calc R . .
C25 C -0.0038(7) 0.6464(6) 0.1683(5) 0.060(3) Uani 1 1 d . . .
H25A H -0.0327 0.6369 0.2160 0.090 Uiso 1 1 calc R . .
H25B H -0.0563 0.6343 0.1413 0.090 Uiso 1 1 calc R . .
H25C H 0.0138 0.7133 0.1574 0.090 Uiso 1 1 calc R . .
C26 C -0.0461(7) 0.2972(6) 0.4389(4) 0.039(2) Uani 1 1 d . A .
C27 C 0.0128(8) 0.3019(7) 0.4895(5) 0.054(3) Uani 1 1 d . . .
C28 C 0.1298(8) 0.2640(11) 0.4847(5) 0.080(4) Uani 1 1 d . . .
H28 H 0.1586 0.2577 0.4364 0.096 Uiso 1 1 calc R . .
C29 C 0.1533(10) 0.1703(10) 0.5218(9) 0.152(7) Uani 1 1 d . . .
H29A H 0.2298 0.1517 0.5152 0.228 Uiso 1 1 calc R . .
H29B H 0.1184 0.1209 0.5055 0.228 Uiso 1 1 calc R . .
H29C H 0.1276 0.1752 0.5696 0.228 Uiso 1 1 calc R . .
C30 C 0.1888(11) 0.3378(10) 0.5099(10) 0.166(8) Uani 1 1 d . . .
H30A H 0.1768 0.4011 0.4845 0.249 Uiso 1 1 calc R . .
H30B H 0.2646 0.3155 0.5039 0.249 Uiso 1 1 calc R . .
H30C H 0.1630 0.3441 0.5576 0.249 Uiso 1 1 calc R . .
C31 C -0.0392(8) 0.3405(7) 0.5491(5) 0.055(3) Uani 1 1 d . . .
H31 H -0.0009 0.3451 0.5846 0.066 Uiso 1 1 calc R . .
C32 C -0.1457(9) 0.3716(7) 0.5558(5) 0.061(3) Uani 1 1 d . . .
H32 H -0.1807 0.3968 0.5963 0.073 Uiso 1 1 calc R . .
C33 C -0.2011(9) 0.3666(7) 0.5052(6) 0.072(3) Uani 1 1 d . . .
H33 H -0.2746 0.3879 0.5114 0.086 Uiso 1 1 calc R . .
C34 C -0.1539(8) 0.3310(7) 0.4442(5) 0.053(3) Uani 1 1 d . . .
C35 C -0.2198(8) 0.3334(9) 0.3895(5) 0.071(3) Uani 1 1 d . . .
H35 H -0.1730 0.3124 0.3482 0.085 Uiso 1 1 calc R . .
C36 C -0.2746(8) 0.4369(9) 0.3736(6) 0.094(4) Uani 1 1 d . . .
H36A H -0.2210 0.4818 0.3590 0.141 Uiso 1 1 calc R . .
H36B H -0.3207 0.4585 0.4138 0.141 Uiso 1 1 calc R . .
H36C H -0.3168 0.4359 0.3377 0.141 Uiso 1 1 calc R . .
C37 C -0.3047(10) 0.2618(9) 0.4104(7) 0.109(5) Uani 1 1 d . . .
H37A H -0.3464 0.2627 0.3741 0.164 Uiso 1 1 calc R . .
H37B H -0.3512 0.2816 0.4509 0.164 Uiso 1 1 calc R . .
H37C H -0.2700 0.1959 0.4193 0.164 Uiso 1 1 calc R . .
C38 C -0.0032(6) 0.1686(6) 0.3697(4) 0.036(2) Uani 1 1 d . A .
H38 H -0.0424 0.1332 0.4058 0.043 Uiso 1 1 calc R . .
C39 C 0.0253(7) 0.0206(6) 0.3131(4) 0.037(2) Uani 1 1 d . . .
C40 C 0.0975(7) -0.0500(6) 0.3406(4) 0.043(2) Uani 1 1 d . . .
C41 C 0.1801(7) -0.0278(6) 0.3796(4) 0.046(2) Uani 1 1 d . . .
H41 H 0.1779 0.0446 0.3778 0.055 Uiso 1 1 calc R . .
C42 C 0.2923(8) -0.0684(8) 0.3482(6) 0.079(3) Uani 1 1 d . . .
H42A H 0.3441 -0.0520 0.3743 0.119 Uiso 1 1 calc R . .
H42B H 0.3075 -0.0396 0.3020 0.119 Uiso 1 1 calc R . .
H42C H 0.2963 -0.1393 0.3485 0.119 Uiso 1 1 calc R . .
C43 C 0.1557(8) -0.0656(8) 0.4521(5) 0.072(3) Uani 1 1 d . . .
H43A H 0.2097 -0.0498 0.4767 0.108 Uiso 1 1 calc R . .
H43B H 0.1551 -0.1363 0.4553 0.108 Uiso 1 1 calc R . .
H43C H 0.0863 -0.0352 0.4715 0.108 Uiso 1 1 calc R . .
C44 C 0.0880(8) -0.1470(6) 0.3324(5) 0.054(3) Uani 1 1 d . . .
H44 H 0.1348 -0.1973 0.3507 0.064 Uiso 1 1 calc R . .
C45 C 0.0120(9) -0.1712(8) 0.2983(5) 0.067(3) Uani 1 1 d . . .
H45 H 0.0096 -0.2375 0.2918 0.081 Uiso 1 1 calc R . .
C46 C -0.0592(8) -0.1018(8) 0.2740(5) 0.062(3) Uani 1 1 d . . .
H46 H -0.1127 -0.1198 0.2522 0.074 Uiso 1 1 calc R . .
C47 C -0.0536(7) -0.0026(6) 0.2811(4) 0.043(2) Uani 1 1 d . . .
C48 C -0.1378(7) 0.0712(8) 0.2568(5) 0.062(3) Uani 1 1 d . . .
H48 H -0.1149 0.1375 0.2558 0.074 Uiso 1 1 calc R . .
C49 C -0.2421(9) 0.0649(10) 0.3100(6) 0.106(5) Uani 1 1 d . . .
H49A H -0.2269 0.0743 0.3545 0.159 Uiso 1 1 calc R . .
H49B H -0.2665 0.0008 0.3110 0.159 Uiso 1 1 calc R . .
H49C H -0.2970 0.1156 0.2974 0.159 Uiso 1 1 calc R . .
C50 C -0.1618(8) 0.0580(8) 0.1869(5) 0.073(3) Uani 1 1 d . . .
H50A H -0.2161 0.1096 0.1745 0.110 Uiso 1 1 calc R . .
H50B H -0.1873 -0.0056 0.1875 0.110 Uiso 1 1 calc R . .
H50C H -0.0974 0.0615 0.1542 0.110 Uiso 1 1 calc R . .
C51 C 0.1650(7) 0.0549(6) 0.1626(4) 0.036(2) Uani 1 1 d . A .
C52 C 0.1882(7) -0.0225(6) 0.1164(4) 0.041(2) Uani 1 1 d . . .
C53 C 0.2836(8) -0.0768(6) 0.1140(5) 0.054(3) Uani 1 1 d . . .
H53 H 0.3302 -0.0680 0.1440 0.065 Uiso 1 1 calc R . .
C54 C 0.3126(8) -0.1454(7) 0.0674(5) 0.061(3) Uani 1 1 d . . .
H54 H 0.3797 -0.1829 0.0650 0.073 Uiso 1 1 calc R . .
C55 C 0.2456(10) -0.1586(8) 0.0256(5) 0.076(4) Uani 1 1 d . . .
H55 H 0.2664 -0.2057 -0.0060 0.091 Uiso 1 1 calc R . .
C56 C 0.1478(10) -0.1055(8) 0.0276(6) 0.077(4) Uani 1 1 d . . .
H56 H 0.1006 -0.1161 -0.0015 0.092 Uiso 1 1 calc R . .
C57 C 0.1208(8) -0.0370(7) 0.0730(5) 0.059(3) Uani 1 1 d . . .
H57 H 0.0542 0.0013 0.0747 0.071 Uiso 1 1 calc R . .
C58 C 0.0240(6) 0.3073(5) 0.2312(4) 0.0315(19) Uani 1 1 d . A .
C59 C -0.0668(6) 0.3462(6) 0.1963(4) 0.036(2) Uani 1 1 d . . .
C60 C -0.0943(7) 0.2961(6) 0.1469(5) 0.047(2) Uani 1 1 d . . .
H60 H -0.0527 0.2371 0.1356 0.057 Uiso 1 1 calc R . .
C61 C -0.1794(7) 0.3283(7) 0.1136(5) 0.054(3) Uani 1 1 d . . .
H61 H -0.1958 0.2910 0.0810 0.065 Uiso 1 1 calc R . .
C62 C -0.2394(7) 0.4133(7) 0.1277(5) 0.051(3) Uani 1 1 d . . .
H62 H -0.2960 0.4366 0.1036 0.062 Uiso 1 1 calc R . .
C63 C -0.2185(7) 0.4655(7) 0.1765(5) 0.059(3) Uani 1 1 d . . .
H63 H -0.2622 0.5235 0.1876 0.071 Uiso 1 1 calc R . .
C64 C -0.1321(7) 0.4329(6) 0.2101(5) 0.048(2) Uani 1 1 d . . .
H64 H -0.1174 0.4704 0.2432 0.057 Uiso 1 1 calc R . .
Mo1 Mo 0.13262(5) 0.19743(5) 0.23425(4) 0.0325(2) Uani 1 1 d . . .
Mo2 Mo 0.09867(5) 0.34199(5) 0.29750(4) 0.0341(2) Uani 1 1 d . A .
N1 N 0.2409(5) 0.2709(4) 0.1631(3) 0.0316(16) Uani 1 1 d . A .
N2 N 0.2114(5) 0.4083(5) 0.2233(3) 0.0342(17) Uani 1 1 d . . .
N3 N 0.0081(5) 0.2613(5) 0.3752(3) 0.0380(17) Uani 1 1 d . . .
N4 N 0.0391(5) 0.1241(5) 0.3146(3) 0.0361(17) Uani 1 1 d . A .
O1 O 0.2223(4) 0.0607(4) 0.2064(3) 0.0378(14) Uani 1 1 d . A .
O2 O 0.0844(4) 0.1200(4) 0.1583(3) 0.0371(14) Uani 1 1 d . A .

loop_
_atom_site_aniso_label
_atom_site_aniso_U_11
_atom_site_aniso_U_22
_atom_site_aniso_U_33
_atom_site_aniso_U_23
_atom_site_aniso_U_13
_atom_site_aniso_U_12
Br1 0.0324(15) 0.0368(17) 0.0344(16) -0.0029(14) -0.0107(13) -0.0006(13)
Cl1 0.121(9) 0.093(8) 0.127(9) -0.061(7) 0.016(7) -0.006(7)
Cl1' 0.121(9) 0.093(8) 0.127(9) -0.061(7) 0.016(7) -0.006(7)
Br1' 0.0404(17) 0.0331(17) 0.0413(18) -0.0091(14) -0.0064(14) 0.0055(14)
C1 0.032(5) 0.027(5) 0.041(5) -0.011(4) 0.002(4) 0.002(4)
C2 0.033(5) 0.040(5) 0.053(6) -0.012(5) 0.006(5) 0.002(4)
C3 0.036(5) 0.058(6) 0.050(6) -0.016(5) -0.005(5) 0.012(5)
C4 0.065(7) 0.075(8) 0.093(9) -0.002(7) -0.024(7) 0.003(6)
C5 0.066(7) 0.097(9) 0.076(8) -0.021(7) -0.018(6) -0.029(7)
C6 0.041(6) 0.044(6) 0.065(7) -0.015(5) -0.009(5) 0.004(5)
C7 0.056(7) 0.052(6) 0.062(7) -0.027(5) 0.015(6) -0.002(5)
C8 0.050(6) 0.056(7) 0.048(6) -0.017(5) -0.005(5) 0.010(5)
C9 0.043(5) 0.036(5) 0.033(5) -0.005(4) -0.008(4) 0.004(4)
C10 0.041(6) 0.062(7) 0.047(6) -0.015(5) -0.009(5) 0.002(5)
C11 0.067(7) 0.064(7) 0.058(7) -0.004(6) -0.021(6) -0.004(6)
C12 0.087(8) 0.043(6) 0.081(8) -0.010(6) -0.027(7) 0.005(6)
C13 0.028(5) 0.040(5) 0.037(5) -0.006(4) -0.007(4) 0.003(4)
C14 0.037(5) 0.035(5) 0.046(6) -0.013(4) -0.009(4) -0.007(4)
C15 0.042(6) 0.040(6) 0.060(7) -0.013(5) -0.013(5) -0.001(4)
C16 0.048(6) 0.061(7) 0.083(8) -0.006(6) -0.029(6) -0.009(5)
C17 0.058(8) 0.122(12) 0.176(15) -0.043(11) -0.028(9) 0.024(8)
C18 0.166(15) 0.144(14) 0.082(11) -0.001(10) -0.032(10) 0.058(12)
C19 0.044(6) 0.058(7) 0.059(7) -0.019(6) -0.004(5) -0.017(5)
C20 0.061(7) 0.048(7) 0.082(8) -0.024(6) -0.004(6) -0.012(6)
C21 0.045(6) 0.035(5) 0.060(7) -0.011(5) -0.008(5) -0.005(4)
C22 0.037(5) 0.050(6) 0.051(6) -0.002(5) -0.004(5) 0.002(5)
C23 0.071(7) 0.045(6) 0.059(7) 0.001(5) -0.022(6) -0.017(5)
C24 0.101(9) 0.067(8) 0.077(9) -0.027(7) -0.033(7) 0.012(7)
C25 0.056(6) 0.046(6) 0.082(8) -0.011(6) -0.024(6) 0.006(5)
C26 0.049(6) 0.031(5) 0.035(5) -0.005(4) 0.001(5) -0.002(4)
C27 0.068(7) 0.045(6) 0.048(6) -0.014(5) -0.002(6) -0.006(5)
C28 0.036(6) 0.167(13) 0.049(7) -0.041(8) -0.008(5) -0.024(8)
C29 0.086(11) 0.089(11) 0.26(2) 0.015(13) -0.016(12) 0.034(9)
C30 0.088(11) 0.130(14) 0.30(2) -0.024(15) -0.070(14) -0.028(10)
C31 0.070(7) 0.059(7) 0.040(6) -0.031(5) -0.006(5) 0.003(6)
C32 0.085(8) 0.043(6) 0.046(7) -0.018(5) 0.008(6) 0.010(6)
C33 0.073(8) 0.068(8) 0.065(8) -0.021(6) -0.008(7) 0.031(6)
C34 0.054(6) 0.048(6) 0.049(6) -0.011(5) -0.002(5) 0.018(5)
C35 0.047(6) 0.106(10) 0.054(7) -0.012(7) -0.010(6) 0.017(7)
C36 0.051(7) 0.116(11) 0.102(10) 0.009(9) -0.007(7) 0.016(7)
C37 0.110(11) 0.117(12) 0.109(12) -0.050(9) -0.038(9) 0.017(10)
C38 0.025(5) 0.043(6) 0.038(5) -0.002(4) -0.005(4) -0.003(4)
C39 0.048(6) 0.030(5) 0.034(5) -0.007(4) -0.002(4) -0.004(4)
C40 0.055(6) 0.033(5) 0.038(5) -0.006(4) 0.003(5) -0.004(5)
C41 0.051(6) 0.038(5) 0.048(6) -0.003(5) -0.009(5) 0.004(5)
C42 0.070(8) 0.079(8) 0.088(9) 0.004(7) -0.023(7) 0.001(7)
C43 0.089(8) 0.074(8) 0.054(7) -0.012(6) -0.015(6) -0.003(7)
C44 0.063(7) 0.034(6) 0.059(7) -0.004(5) -0.007(6) 0.005(5)
C45 0.093(9) 0.051(7) 0.061(8) -0.020(6) -0.002(7) -0.019(7)
C46 0.068(7) 0.056(7) 0.069(8) -0.016(6) -0.018(6) -0.013(6)
C47 0.048(6) 0.047(6) 0.038(6) -0.003(5) -0.007(5) -0.019(5)
C48 0.042(6) 0.065(7) 0.083(8) -0.009(6) -0.016(6) -0.010(5)
C49 0.072(9) 0.140(13) 0.107(11) -0.053(9) -0.003(8) 0.004(9)
C50 0.070(7) 0.089(9) 0.071(8) -0.006(7) -0.032(6) -0.018(7)
C51 0.035(5) 0.027(5) 0.044(6) 0.000(4) 0.003(4) -0.006(4)
C52 0.039(5) 0.040(5) 0.046(6) -0.011(5) -0.007(5) -0.003(4)
C53 0.067(7) 0.040(6) 0.055(7) -0.011(5) -0.010(6) -0.004(5)
C54 0.055(7) 0.043(6) 0.084(8) -0.024(6) 0.003(6) -0.008(5)
C55 0.100(10) 0.078(9) 0.056(8) -0.034(6) 0.006(7) -0.031(8)
C56 0.078(8) 0.066(8) 0.095(10) -0.044(7) -0.032(7) 0.013(7)
C57 0.056(6) 0.050(6) 0.078(8) -0.026(6) -0.021(6) -0.001(5)
C58 0.031(5) 0.026(4) 0.035(5) -0.010(4) 0.003(4) 0.001(4)
C59 0.035(5) 0.035(5) 0.035(5) -0.008(4) 0.001(4) 0.002(4)
C60 0.041(5) 0.045(6) 0.057(7) -0.014(5) -0.010(5) 0.003(4)
C61 0.036(5) 0.075(8) 0.058(7) -0.026(6) -0.022(5) 0.002(5)
C62 0.042(6) 0.055(7) 0.058(7) 0.008(6) -0.022(5) -0.002(5)
C63 0.051(6) 0.056(7) 0.072(8) -0.010(6) -0.022(6) 0.012(5)
C64 0.049(6) 0.047(6) 0.050(6) -0.015(5) -0.014(5) -0.001(5)
Mo1 0.0296(4) 0.0328(4) 0.0356(5) -0.0102(3) -0.0057(3) 0.0016(3)
Mo2 0.0321(4) 0.0338(5) 0.0370(5) -0.0109(4) -0.0051(4) 0.0010(3)
N1 0.033(4) 0.030(4) 0.031(4) -0.009(3) -0.004(3) 0.003(3)
N2 0.035(4) 0.030(4) 0.039(4) -0.005(3) -0.009(3) -0.002(3)
N3 0.040(4) 0.031(4) 0.042(5) -0.009(3) -0.005(4) 0.005(3)
N4 0.037(4) 0.032(4) 0.040(4) -0.010(3) -0.011(3) 0.009(3)
O1 0.034(3) 0.042(4) 0.040(4) -0.007(3) -0.012(3) -0.002(3)
O2 0.037(3) 0.034(3) 0.041(4) -0.010(3) -0.005(3) -0.001(3)

loop_
_atom_type_symbol
_atom_type_description
_atom_type_scat_dispersion_real
_atom_type_scat_dispersion_imag
_atom_type_scat_source
C C 0.0033 0.0016 'International Tables Vol C Tables 4.2.6.8 and 6.1.1.4'
H H 0.0000 0.0000 'International Tables Vol C Tables 4.2.6.8 and 6.1.1.4'
N N 0.0061 0.0033 'International Tables Vol C Tables 4.2.6.8 and 6.1.1.4'
Cl Cl 0.1484 0.1585 'International Tables Vol C Tables 4.2.6.8 and 6.1.1.4'
Br Br -0.2901 2.4595 'International Tables Vol C Tables 4.2.6.8 and 6.1.1.4'
Mo Mo -1.6832 0.6857 'International Tables Vol C Tables 4.2.6.8 and 6.1.1.4'
O O 0.0106 0.0060 'International Tables Vol C Tables 4.2.6.8 and 6.1.1.4'

loop_
_geom_angle_atom_site_label_1
_geom_angle_atom_site_label_2
_geom_angle_atom_site_label_3
_geom_angle
Mo1 Br1 Mo2 58.06(5)
Mo1 Cl1' Mo2 57.70(3)
C9 C1 C2 121.7(8)
C9 C1 N1 121.4(7)
C2 C1 N1 116.8(7)
C6 C2 C1 116.2(8)
C6 C2 C3 118.1(8)
C1 C2 C3 125.6(8)
C2 C3 C4 113.7(8)
C2 C3 C5 109.5(8)
C4 C3 C5 109.6(8)
C2 C3 H3 107.9
C4 C3 H3 107.9
C5 C3 H3 107.9
C3 C4 H4A 109.5
C3 C4 H4B 109.5
H4A C4 H4B 109.5
C3 C4 H4C 109.5
H4A C4 H4C 109.5
H4B C4 H4C 109.5
C3 C5 H5A 109.5
C3 C5 H5B 109.5
H5A C5 H5B 109.5
C3 C5 H5C 109.5
H5A C5 H5C 109.5
H5B C5 H5C 109.5
C7 C6 C2 121.3(9)
C7 C6 H6 119.4
C2 C6 H6 119.4
C6 C7 C8 122.0(9)
C6 C7 H7 119.0
C8 C7 H7 119.0
C7 C8 C9 118.8(9)
C7 C8 H8 120.6
C9 C8 H8 120.6
C8 C9 C1 120.0(8)
C8 C9 C10 117.0(8)
C1 C9 C10 122.8(8)
C9 C10 C11 113.3(8)
C9 C10 C12 109.7(8)
C11 C10 C12 109.9(8)
C9 C10 H10 107.9
C11 C10 H10 107.9
C12 C10 H10 107.9
C10 C11 H11A 109.5
C10 C11 H11B 109.5
H11A C11 H11B 109.5
C10 C11 H11C 109.5
H11A C11 H11C 109.5
H11B C11 H11C 109.5
C10 C12 H12A 109.5
C10 C12 H12B 109.5
H12A C12 H12B 109.5
C10 C12 H12C 109.5
H12A C12 H12C 109.5
H12B C12 H12C 109.5
N1 C13 N2 122.5(8)
N1 C13 H13 118.8
N2 C13 H13 118.8
C22 C14 C15 120.5(8)
C22 C14 N2 121.9(7)
C15 C14 N2 117.6(7)
C19 C15 C14 117.1(8)
C19 C15 C16 119.3(8)
C14 C15 C16 123.6(8)
C18 C16 C15 114.1(9)
C18 C16 C17 108.4(10)
C15 C16 C17 111.4(9)
C18 C16 H16 107.6
C15 C16 H16 107.6
C17 C16 H16 107.6
C16 C17 H17A 109.5
C16 C17 H17B 109.5
H17A C17 H17B 109.5
C16 C17 H17C 109.5
H17A C17 H17C 109.5
H17B C17 H17C 109.5
C16 C18 H18A 109.5
C16 C18 H18B 109.5
H18A C18 H18B 109.5
C16 C18 H18C 109.5
H18A C18 H18C 109.5
H18B C18 H18C 109.5
C20 C19 C15 122.0(9)
C20 C19 H19 119.0
C15 C19 H19 119.0
C19 C20 C21 119.7(9)
C19 C20 H20 120.1
C21 C20 H20 120.1
C22 C21 C20 120.7(9)
C22 C21 H21 119.7
C20 C21 H21 119.7
C21 C22 C14 120.1(8)
C21 C22 C23 119.3(8)
C14 C22 C23 120.6(8)
C24 C23 C22 108.9(8)
C24 C23 C25 110.6(8)
C22 C23 C25 112.4(8)
C24 C23 H23 108.3
C22 C23 H23 108.3
C25 C23 H23 108.3
C23 C24 H24A 109.5
C23 C24 H24B 109.5
H24A C24 H24B 109.5
C23 C24 H24C 109.5
H24A C24 H24C 109.5
H24B C24 H24C 109.5
C23 C25 H25A 109.5
C23 C25 H25B 109.5
H25A C25 H25B 109.5
C23 C25 H25C 109.5
H25A C25 H25C 109.5
H25B C25 H25C 109.5
C27 C26 C34 122.8(9)
C27 C26 N3 118.7(8)
C34 C26 N3 118.4(8)
C26 C27 C31 118.0(9)
C26 C27 C28 123.2(9)
C31 C27 C28 118.7(9)
C29 C28 C27 115.5(10)
C29 C28 C30 107.7(11)
C27 C28 C30 109.5(11)
C29 C28 H28 108.0
C27 C28 H28 108.0
C30 C28 H28 108.0
C28 C29 H29A 109.5
C28 C29 H29B 109.5
H29A C29 H29B 109.5
C28 C29 H29C 109.5
H29A C29 H29C 109.5
H29B C29 H29C 109.5
C28 C30 H30A 109.5
C28 C30 H30B 109.5
H30A C30 H30B 109.5
C28 C30 H30C 109.5
H30A C30 H30C 109.5
H30B C30 H30C 109.5
C32 C31 C27 120.0(9)
C32 C31 H31 120.0
C27 C31 H31 120.0
C33 C32 C31 120.6(10)
C33 C32 H32 119.7
C31 C32 H32 119.7
C32 C33 C34 122.4(10)
C32 C33 H33 118.8
C34 C33 H33 118.8
C33 C34 C26 116.2(9)
C33 C34 C35 118.7(9)
C26 C34 C35 125.1(9)
C34 C35 C37 109.9(9)
C34 C35 C36 111.6(10)
C37 C35 C36 109.4(9)
C34 C35 H35 108.6
C37 C35 H35 108.6
C36 C35 H35 108.6
C35 C36 H36A 109.5
C35 C36 H36B 109.5
H36A C36 H36B 109.5
C35 C36 H36C 109.5
H36A C36 H36C 109.5
H36B C36 H36C 109.5
C35 C37 H37A 109.5
C35 C37 H37B 109.5
H37A C37 H37B 109.5
C35 C37 H37C 109.5
H37A C37 H37C 109.5
H37B C37 H37C 109.5
N3 C38 N4 121.9(8)
N3 C38 H38 119.1
N4 C38 H38 119.1
C47 C39 C40 122.9(8)
C47 C39 N4 118.8(8)
C40 C39 N4 118.2(7)
C44 C40 C39 116.4(8)
C44 C40 C41 119.2(8)
C39 C40 C41 124.3(8)
C43 C41 C40 110.7(8)
C43 C41 C42 111.3(8)
C40 C41 C42 111.5(8)
C43 C41 H41 107.7
C40 C41 H41 107.7
C42 C41 H41 107.7
C41 C42 H42A 109.5
C41 C42 H42B 109.5
H42A C42 H42B 109.5
C41 C42 H42C 109.5
H42A C42 H42C 109.5
H42B C42 H42C 109.5
C41 C43 H43A 109.5
C41 C43 H43B 109.5
H43A C43 H43B 109.5
C41 C43 H43C 109.5
H43A C43 H43C 109.5
H43B C43 H43C 109.5
C45 C44 C40 121.4(9)
C45 C44 H44 119.3
C40 C44 H44 119.3
C46 C45 C44 121.1(10)
C46 C45 H45 119.5
C44 C45 H45 119.5
C45 C46 C47 119.9(9)
C45 C46 H46 120.1
C47 C46 H46 120.1
C39 C47 C46 118.3(9)
C39 C47 C48 123.7(8)
C46 C47 C48 118.0(8)
C47 C48 C50 114.7(9)
C47 C48 C49 107.4(9)
C50 C48 C49 109.5(8)
C47 C48 H48 108.3
C50 C48 H48 108.3
C49 C48 H48 108.3
C48 C49 H49A 109.5
C48 C49 H49B 109.5
H49A C49 H49B 109.5
C48 C49 H49C 109.5
H49A C49 H49C 109.5
H49B C49 H49C 109.5
C48 C50 H50A 109.5
C48 C50 H50B 109.5
H50A C50 H50B 109.5
C48 C50 H50C 109.5
H50A C50 H50C 109.5
H50B C50 H50C 109.5
O1 C51 O2 118.4(8)
O1 C51 C52 121.7(8)
O2 C51 C52 119.9(8)
O1 C51 Mo1 59.1(4)
O2 C51 Mo1 59.5(4)
C52 C51 Mo1 175.2(6)
C53 C52 C57 119.6(9)
C53 C52 C51 117.4(8)
C57 C52 C51 122.9(9)
C52 C53 C54 119.5(10)
C52 C53 H53 120.2
C54 C53 H53 120.3
C55 C54 C53 120.0(10)
C55 C54 H54 120.0
C53 C54 H54 120.0
C54 C55 C56 121.6(10)
C54 C55 H55 119.2
C56 C55 H55 119.2
C57 C56 C55 117.8(10)
C57 C56 H56 121.1
C55 C56 H56 121.1
C56 C57 C52 121.4(10)
C56 C57 H57 119.3
C52 C57 H57 119.3
C59 C58 Mo2 139.6(6)
C59 C58 Mo1 141.3(6)
Mo2 C58 Mo1 79.1(3)
C60 C59 C64 115.0(8)
C60 C59 C58 120.7(8)
C64 C59 C58 124.2(8)
C61 C60 C59 123.1(9)
C61 C60 H60 118.5
C59 C60 H60 118.5
C62 C61 C60 120.0(9)
C62 C61 H61 120.0
C60 C61 H61 120.0
C61 C62 C63 120.2(9)
C61 C62 H62 119.9
C63 C62 H62 119.9
C62 C63 C64 119.7(9)
C62 C63 H63 120.1
C64 C63 H63 120.1
C63 C64 C59 121.9(9)
C63 C64 H64 119.0
C59 C64 H64 119.0
C58 Mo1 N1 92.1(3)
C58 Mo1 N4 91.5(3)
N1 Mo1 N4 172.2(2)
C58 Mo1 O1 157.1(3)
N1 Mo1 O1 88.3(2)
N4 Mo1 O1 91.1(2)
C58 Mo1 O2 96.6(3)
N1 Mo1 O2 92.8(2)
N4 Mo1 O2 93.7(2)
O1 Mo1 O2 60.6(2)
C58 Mo1 Mo2 49.9(2)
N1 Mo1 Mo2 88.77(17)
N4 Mo1 Mo2 88.20(18)
O1 Mo1 Mo2 152.89(15)
O2 Mo1 Mo2 146.53(15)
C58 Mo1 Br1 111.2(2)
N1 Mo1 Br1 85.72(17)
N4 Mo1 Br1 86.50(18)
O1 Mo1 Br1 91.57(15)
O2 Mo1 Br1 152.13(16)
Mo2 Mo1 Br1 61.33(5)
C58 Mo1 Cl1' 111.7(2)
N1 Mo1 Cl1' 87.56(17)
N4 Mo1 Cl1' 84.66(18)
O1 Mo1 Cl1' 91.18(15)
O2 Mo1 Cl1' 151.70(15)
Mo2 Mo1 Cl1' 61.76(3)
Br1 Mo1 Cl1' 1.89(4)
C58 Mo1 C51 127.3(3)
N1 Mo1 C51 89.1(2)
N4 Mo1 C51 94.2(2)
O1 Mo1 C51 29.8(2)
O2 Mo1 C51 30.8(2)
Mo2 Mo1 C51 176.4(2)
Br1 Mo1 C51 121.4(2)
Cl1' Mo1 C51 121.0(2)
C58 Mo2 N3 92.2(3)
C58 Mo2 N2 92.2(3)
N3 Mo2 N2 170.8(2)
C58 Mo2 Br1' 104.7(2)
N3 Mo2 Br1' 93.0(2)
N2 Mo2 Br1' 93.6(2)
C58 Mo2 Mo1 51.0(2)
N3 Mo2 Mo1 88.62(19)
N2 Mo2 Mo1 87.98(18)
Br1' Mo2 Mo1 155.64(10)
C58 Mo2 Cl1 103.7(5)
N3 Mo2 Cl1 92.5(5)
N2 Mo2 Cl1 94.2(5)
Br1' Mo2 Cl1 1.1(5)
Mo1 Mo2 Cl1 154.7(4)
C58 Mo2 Br1 111.6(2)
N3 Mo2 Br1 86.23(18)
N2 Mo2 Br1 84.68(18)
Br1' Mo2 Br1 143.75(10)
Mo1 Mo2 Br1 60.61(5)
Cl1 Mo2 Br1 144.7(4)
C58 Mo2 Cl1' 111.5(2)
N3 Mo2 Cl1' 84.41(18)
N2 Mo2 Cl1' 86.50(17)
Br1' Mo2 Cl1' 143.81(10)
Mo1 Mo2 Cl1' 60.54(3)
Cl1 Mo2 Cl1' 144.7(4)
Br1 Mo2 Cl1' 1.83(4)
C13 N1 C1 116.5(7)
C13 N1 Mo1 120.6(6)
C1 N1 Mo1 122.8(5)
C13 N2 C14 116.7(7)
C13 N2 Mo2 120.1(5)
C14 N2 Mo2 123.2(5)
C38 N3 C26 113.5(7)
C38 N3 Mo2 120.5(6)
C26 N3 Mo2 126.0(5)
C38 N4 C39 118.5(7)
C38 N4 Mo1 120.7(5)
C39 N4 Mo1 120.6(5)
C51 O1 Mo1 91.1(5)
C51 O2 Mo1 89.8(5)

loop_
_geom_bond_atom_site_label_1
_geom_bond_atom_site_label_2
_geom_bond_distance
Br1 Mo1 2.5208(19)
Br1 Mo2 2.538(2)
Cl1 Mo2 2.479(18)
Cl1' Mo1 2.5290(11)
Cl1' Mo2 2.5589(11)
Br1' Mo2 2.456(5)
C1 C9 1.388(11)
C1 C2 1.439(11)
C1 N1 1.448(9)
C2 C6 1.396(11)
C2 C3 1.486(12)
C3 C4 1.527(12)
C3 C5 1.547(12)
C3 H3 1.0000
C4 H4A 0.9800
C4 H4B 0.9800
C4 H4C 0.9800
C5 H5A 0.9800
C5 H5B 0.9800
C5 H5C 0.9800
C6 C7 1.377(12)
C6 H6 0.9500
C7 C8 1.389(12)
C7 H7 0.9500
C8 C9 1.386(11)
C8 H8 0.9500
C9 C10 1.495(11)
C10 C11 1.508(11)
C10 C12 1.538(12)
C10 H10 1.0000
C11 H11A 0.9800
C11 H11B 0.9800
C11 H11C 0.9800
C12 H12A 0.9800
C12 H12B 0.9800
C12 H12C 0.9800
C13 N1 1.326(9)
C13 N2 1.337(9)
C13 H13 0.9500
C14 C22 1.382(11)
C14 C15 1.416(11)
C14 N2 1.471(9)
C15 C19 1.405(12)
C15 C16 1.518(12)
C16 C18 1.512(15)
C16 C17 1.553(14)
C16 H16 1.0000
C17 H17A 0.9800
C17 H17B 0.9800
C17 H17C 0.9800
C18 H18A 0.9800
C18 H18B 0.9800
C18 H18C 0.9800
C19 C20 1.358(12)
C19 H19 0.9500
C20 C21 1.385(12)
C20 H20 0.9500
C21 C22 1.370(11)
C21 H21 0.9500
C22 C23 1.538(12)
C23 C24 1.535(13)
C23 C25 1.550(12)
C23 H23 1.0000
C24 H24A 0.9800
C24 H24B 0.9800
C24 H24C 0.9800
C25 H25A 0.9800
C25 H25B 0.9800
C25 H25C 0.9800
C26 C27 1.386(12)
C26 C34 1.403(12)
C26 N3 1.472(10)
C27 C31 1.409(12)
C27 C28 1.527(14)
C28 C29 1.456(15)
C28 C30 1.529(15)
C28 H28 1.0000
C29 H29A 0.9800
C29 H29B 0.9800
C29 H29C 0.9800
C30 H30A 0.9800
C30 H30B 0.9800
C30 H30C 0.9800
C31 C32 1.378(13)
C31 H31 0.9500
C32 C33 1.358(13)
C32 H32 0.9500
C33 C34 1.400(13)
C33 H33 0.9500
C34 C35 1.501(13)
C35 C37 1.551(15)
C35 C36 1.547(13)
C35 H35 1.0000
C36 H36A 0.9800
C36 H36B 0.9800
C36 H36C 0.9800
C37 H37A 0.9800
C37 H37B 0.9800
C37 H37C 0.9800
C38 N3 1.334(10)
C38 N4 1.341(10)
C38 H38 0.9500
C39 C47 1.383(11)
C39 C40 1.401(11)
C39 N4 1.477(10)
C40 C44 1.399(11)
C40 C41 1.509(12)
C41 C43 1.505(12)
C41 C42 1.547(12)
C41 H41 1.0000
C42 H42A 0.9800
C42 H42B 0.9800
C42 H42C 0.9800
C43 H43A 0.9800
C43 H43B 0.9800
C43 H43C 0.9800
C44 C45 1.383(13)
C44 H44 0.9500
C45 C46 1.358(13)
C45 H45 0.9500
C46 C47 1.413(12)
C46 H46 0.9500
C47 C48 1.505(12)
C48 C50 1.535(13)
C48 C49 1.589(14)
C48 H48 1.0000
C49 H49A 0.9800
C49 H49B 0.9800
C49 H49C 0.9800
C50 H50A 0.9800
C50 H50B 0.9800
C50 H50C 0.9800
C51 O1 1.262(9)
C51 O2 1.297(9)
C51 C52 1.474(11)
C51 Mo1 2.535(9)
C52 C53 1.358(12)
C52 C57 1.381(12)
C53 C54 1.390(12)
C53 H53 0.9500
C54 C55 1.348(13)
C54 H54 0.9500
C55 C56 1.377(14)
C55 H55 0.9500
C56 C57 1.371(13)
C56 H56 0.9500
C57 H57 0.9500
C58 C59 1.483(11)
C58 Mo2 1.913(8)
C58 Mo1 1.942(8)
C59 C60 1.395(11)
C59 C64 1.407(11)
C60 C61 1.386(11)
C60 H60 0.9500
C61 C62 1.359(12)
C61 H61 0.9500
C62 C63 1.368(12)
C62 H62 0.9500
C63 C64 1.403(12)
C63 H63 0.9500
C64 H64 0.9500
Mo1 N1 2.116(6)
Mo1 N4 2.115(7)
Mo1 O1 2.176(5)
Mo1 O2 2.184(5)
Mo1 Mo2 2.4551(13)
Mo2 N3 2.115(7)
Mo2 N2 2.139(6)
